data_1571921
loop_
_publ_author_name
'Li, Ranran'
'Ma, Bin'
'Li, Meng'
'Wang, Dan'
'Liu, Peng'
'An, Peng'

_publ_section_title
;
 Multi-heteroatom doped nanographenes: enhancing photosensitization
 capacity by forming an electron donor-acceptor architecture.
;
_journal_issue 29
_journal_name_full 'Chemical science'
_journal_page_first 11408
_journal_page_last 11417
_journal_paper_doi 10.1039/d4sc02416h
_journal_volume 15
_journal_year 2024
_chemical_formula_moiety 'C46 H32 N4 O, C H2 Cl2'
_chemical_formula_sum 'C47 H34 Cl2 N4 O'
_chemical_formula_weight 741.68
_space_group_crystal_system monoclinic
_space_group_IT_number 7
_space_group_name_Hall 'P -2yac'
_space_group_name_H-M_alt 'P 1 n 1'
_atom_sites_solution_hydrogens geom
_audit_creation_date 2023-04-15
_audit_creation_method
;
Olex2 1.5
(compiled 2021.12.09 svn.r5202d8cf for OlexSys, GUI svn.r6439)
;
_audit_update_record
;
2024-03-30 deposited with the CCDC.	2024-06-17 downloaded from the CCDC.
;
_cell_angle_alpha 90
_cell_angle_beta 95.550(2)
_cell_angle_gamma 90
_cell_formula_units_Z 4
_cell_length_a 12.9051(5)
_cell_length_b 10.5743(5)
_cell_length_c 25.9985(13)
_cell_measurement_reflns_used 5474
_cell_measurement_temperature 102.00
_cell_measurement_theta_max 28.21
_cell_measurement_theta_min 2.49
_cell_volume 3531.2(3)
_computing_cell_refinement 'SAINT V8.40B'
_computing_data_reduction 'SAINT V8.40B'
_computing_molecular_graphics 'Olex2 1.5 (Dolomanov et al., 2009)'
_computing_publication_material 'Olex2 1.5 (Dolomanov et al., 2009)'
_computing_structure_refinement 'SHELXL 2018/3 (Sheldrick, 2015)'
_computing_structure_solution 'SHELXT 2018/2 (Sheldrick, 2018)'
_diffrn_ambient_temperature 102.00
_diffrn_measured_fraction_theta_full 0.999
_diffrn_measured_fraction_theta_max 0.999
_diffrn_measurement_device_type 'Bruker APEX-II CCD'
_diffrn_measurement_method '\f and \w scans'
_diffrn_radiation_type MoK\a
_diffrn_radiation_wavelength 0.71073
_diffrn_reflns_av_R_equivalents 0.0974
_diffrn_reflns_av_unetI/netI 0.0858
_diffrn_reflns_Laue_measured_fraction_full 0.999
_diffrn_reflns_Laue_measured_fraction_max 0.999
_diffrn_reflns_limit_h_max 15
_diffrn_reflns_limit_h_min -15
_diffrn_reflns_limit_k_max 12
_diffrn_reflns_limit_k_min -12
_diffrn_reflns_limit_l_max 30
_diffrn_reflns_limit_l_min -30
_diffrn_reflns_number 44182
_diffrn_reflns_point_group_measured_fraction_full 0.957
_diffrn_reflns_point_group_measured_fraction_max 0.957
_diffrn_reflns_theta_full 25.026
_diffrn_reflns_theta_max 25.026
_diffrn_reflns_theta_min 2.081
_diffrn_source_current 1.4
_diffrn_source_power 0.07
_diffrn_source_voltage 50.0
_diffrn_standards_number 0
_exptl_absorpt_coefficient_mu 0.230
_exptl_absorpt_correction_T_max 0.7457
_exptl_absorpt_correction_T_min 0.6852
_exptl_absorpt_correction_type none
_exptl_absorpt_process_details
;
SADABS-2016/2 (Bruker,2016/2) was used for absorption correction.
wR2(int) was 0.1331 before and 0.0728 after correction.
The Ratio of minimum to maximum transmission is 0.9189.
The \l/2 correction factor is Not present.
;
_exptl_crystal_colour orange
_exptl_crystal_colour_primary orange
_exptl_crystal_density_diffrn 1.395
_exptl_crystal_description plate
_exptl_crystal_F_000 1544
_exptl_crystal_size_max 0.18
_exptl_crystal_size_mid 0.16
_exptl_crystal_size_min 0.1
_refine_diff_density_max 1.351
_refine_diff_density_min -0.531
_refine_diff_density_rms 0.063
_refine_ls_abs_structure_details
;
 Flack x determined using 2835 quotients [(I+)-(I-)]/[(I+)+(I-)]
 (Parsons, Flack and Wagner, Acta Cryst. B69 (2013) 249-259).
;
_refine_ls_abs_structure_Flack 0.32(4)
_refine_ls_extinction_method none
_refine_ls_goodness_of_fit_ref 1.020
_refine_ls_hydrogen_treatment constr
_refine_ls_matrix_type full
_refine_ls_number_parameters 985
_refine_ls_number_reflns 11961
_refine_ls_number_restraints 2
_refine_ls_restrained_S_all 1.020
_refine_ls_R_factor_all 0.1055
_refine_ls_R_factor_gt 0.0630
_refine_ls_shift/su_max 0.000
_refine_ls_shift/su_mean 0.000
_refine_ls_structure_factor_coef Fsqd
_refine_ls_weighting_details 'w=1/[\s^2^(Fo^2^)+(0.0680P)^2^+2.6929P] where P=(Fo^2^+2Fc^2^)/3'
_refine_ls_weighting_scheme calc
_refine_ls_wR_factor_gt 0.1392
_refine_ls_wR_factor_ref 0.1632
_reflns_Friedel_coverage 0.914
_reflns_Friedel_fraction_full 0.915
_reflns_Friedel_fraction_max 0.915
_reflns_number_gt 8368
_reflns_number_total 11961
_reflns_threshold_expression 'I > 2\s(I)'
_cod_data_source_file d4sc02416h2.cif
_cod_data_source_block 1
_cod_depositor_comments 'Adding full bibliography for 1571920--1571922.cif.'
_cod_database_code 1571921
_shelx_shelxl_version_number 2018/3
_shelx_space_group_comment
;
The symmetry employed for this shelxl refinement is uniquely defined
by the following loop, which should always be used as a source of
symmetry information in preference to the above space-group names.
They are only intended as comments.
;
_shelx_estimated_absorpt_t_max 0.977
_shelx_estimated_absorpt_t_min 0.960
_olex2_refinement_description
;
1. Fixed Uiso
 At 1.2 times of:
  All C(H) groups, All C(H,H) groups
 At 1.5 times of:
  All C(H,H,H) groups
2.a Secondary CH2 refined with riding coordinates:
 C91(H91A,H91B), C92(H92A,H92B)
2.b Aromatic/amide H refined with riding coordinates:
 C5(H5), C8(H8), C9(H9), C10(H10), C17(H17), C26(H26), C27(H27), C28(H28),
 C29(H29), C31(H31), C37(H37), C38(H38), C40(H40), C45(H45), C01I(H01I),
 C46(H46), C53(H53), C55(H55), C72(H72), C73(H73), C74(H74), C77(H77), C78(H78),
  C79(H79), C80(H80), C83(H83), C84(H84), C86(H86)
2.c Idealised Me refined as rotating group:
 C1(H1A,H1B,H1C), C4(H4A,H4B,H4C), C3(H3A,H3B,H3C), C42(H42A,H42B,H42C),
 C43(H43A,H43B,H43C), C44(H44A,H44B,H44C), C57(H57A,H57B,H57C), C58(H58A,H58B,
 H58C), C59(H59A,H59B,H59C), C88(H88A,H88B,H88C), C89(H89A,H89B,H89C), C90(H90A,
 H90B,H90C)
;
_olex2_submission_special_instructions 'No special instructions were received'

loop_
_space_group_symop_operation_xyz
'x, y, z'
'x+1/2, -y, z+1/2'

loop_
_atom_site_label
_atom_site_type_symbol
_atom_site_fract_x
_atom_site_fract_y
_atom_site_fract_z
_atom_site_U_iso_or_equiv
_atom_site_adp_type
_atom_site_occupancy
_atom_site_site_symmetry_order
_atom_site_calc_flag
_atom_site_refinement_flags_posn
_atom_site_refinement_flags_adp
_atom_site_refinement_flags_occupancy
_atom_site_disorder_assembly
_atom_site_disorder_group
Cl1 Cl 0.2217(3) 1.1512(4) 0.34593(11) 0.1159(16) Uani 1 1 d . . . . .
Cl2 Cl 0.3111(2) 1.0043(3) 0.26634(12) 0.0737(8) Uani 1 1 d . . . . .
C91 C 0.3353(7) 1.1058(11) 0.3205(3) 0.056(3) Uani 1 1 d . . . . .
H91A H 0.381112 1.061947 0.347592 0.067 Uiso 1 1 calc R U . . .
H91B H 0.372340 1.182202 0.310042 0.067 Uiso 1 1 calc R U . . .
Cl3 Cl 0.9482(2) 0.9753(3) 0.47834(19) 0.1072(15) Uani 1 1 d . . . . .
Cl4 Cl 0.86256(19) 0.7479(2) 0.51961(11) 0.0531(6) Uani 1 1 d . . . . .
C92 C 0.8537(7) 0.8563(8) 0.4677(4) 0.050(2) Uani 1 1 d . . . . .
H92A H 0.863767 0.811001 0.435229 0.060 Uiso 1 1 calc R U . . .
H92B H 0.783499 0.894933 0.463968 0.060 Uiso 1 1 calc R U . . .
O1 O 0.2070(4) 0.5964(4) 0.54012(18) 0.0238(11) Uani 1 1 d . . . . .
N5 N 0.6311(5) 0.2268(5) 0.3589(2) 0.0249(14) Uani 1 1 d . . . . .
N6 N 0.6800(4) 0.0735(5) 0.4257(2) 0.0235(14) Uani 1 1 d . . . . .
N7 N 0.6499(4) -0.0320(5) 0.5197(2) 0.0233(14) Uani 1 1 d . . . . .
N8 N 0.5674(4) -0.0308(5) 0.5990(2) 0.0236(13) Uani 1 1 d . . . . .
C1 C 0.4047(6) 0.6931(8) 0.2275(3) 0.036(2) Uani 1 1 d . . . . .
H1A H 0.329464 0.684352 0.229211 0.054 Uiso 1 1 calc R U . . .
H1B H 0.418087 0.719471 0.192625 0.054 Uiso 1 1 calc R U . . .
H1C H 0.432285 0.756882 0.252538 0.054 Uiso 1 1 calc R U . . .
C2 C 0.4575(6) 0.5671(7) 0.2401(3) 0.0284(17) Uani 1 1 d . . . . .
C4 C 0.5758(6) 0.5822(8) 0.2322(3) 0.0335(19) Uani 1 1 d . . . . .
H4A H 0.582614 0.622429 0.198756 0.050 Uiso 1 1 calc R U . . .
H4B H 0.608876 0.498712 0.233012 0.050 Uiso 1 1 calc R U . . .
H4C H 0.609718 0.634867 0.259925 0.050 Uiso 1 1 calc R U . . .
C3 C 0.4083(6) 0.4650(7) 0.2031(3) 0.036(2) Uani 1 1 d . . . . .
H3A H 0.444748 0.384510 0.209905 0.055 Uiso 1 1 calc R U . . .
H3B H 0.414235 0.490753 0.167276 0.055 Uiso 1 1 calc R U . . .
H3C H 0.334692 0.454799 0.208522 0.055 Uiso 1 1 calc R U . . .
C47 C 0.4460(6) 0.5251(7) 0.2955(3) 0.0259(17) Uani 1 1 d . . . . .
C5 C 0.3716(5) 0.5748(7) 0.3252(3) 0.0252(16) Uani 1 1 d . . . . .
H5 H 0.328246 0.640827 0.310644 0.030 Uiso 1 1 calc R U . . .
C6 C 0.3566(5) 0.5338(7) 0.3749(3) 0.0223(16) Uani 1 1 d . . . . .
C7 C 0.2835(5) 0.5932(6) 0.4066(3) 0.0244(16) Uani 1 1 d . . . . .
C8 C 0.2281(5) 0.7029(7) 0.3889(3) 0.0257(17) Uani 1 1 d . . . . .
H8 H 0.235436 0.733599 0.355078 0.031 Uiso 1 1 calc R U . . .
C9 C 0.1639(6) 0.7661(7) 0.4194(3) 0.0282(17) Uani 1 1 d . . . . .
H9 H 0.125228 0.837328 0.406159 0.034 Uiso 1 1 calc R U . . .
C10 C 0.1558(5) 0.7258(7) 0.4697(3) 0.0266(17) Uani 1 1 d . . . . .
H10 H 0.113979 0.770970 0.491606 0.032 Uiso 1 1 calc R U . . .
C11 C 0.2091(5) 0.6197(6) 0.4871(3) 0.0243(16) Uani 1 1 d . . . . .
C12 C 0.2706(5) 0.5456(7) 0.4567(3) 0.0222(16) Uani 1 1 d . . . . .
C13 C 0.3275(5) 0.4319(6) 0.4767(3) 0.0212(16) Uani 1 1 d . . . . .
C14 C 0.4082(5) 0.3850(6) 0.4474(3) 0.0187(15) Uani 1 1 d . . . . .
C15 C 0.4208(5) 0.4347(6) 0.3968(3) 0.0217(16) Uani 1 1 d . . . . .
C16 C 0.4964(5) 0.3816(6) 0.3667(3) 0.0220(16) Uani 1 1 d . . . . .
C17 C 0.5088(5) 0.4280(7) 0.3178(3) 0.0274(17) Uani 1 1 d . . . . .
H17 H 0.561297 0.392816 0.298970 0.033 Uiso 1 1 calc R U . . .
C18 C 0.5603(5) 0.2762(6) 0.3877(3) 0.0224(16) Uani 1 1 d . . . . .
C19 C 0.5455(5) 0.2290(6) 0.4366(3) 0.0204(15) Uani 1 1 d . . . . .
C20 C 0.4696(5) 0.2822(6) 0.4669(3) 0.0199(15) Uani 1 1 d . . . . .
C21 C 0.4578(5) 0.2325(6) 0.5160(3) 0.0183(15) Uani 1 1 d . . . . .
C22 C 0.3796(5) 0.2782(6) 0.5457(3) 0.0207(15) Uani 1 1 d . . . . .
C23 C 0.3063(5) 0.3667(6) 0.5221(3) 0.0214(15) Uani 1 1 d . . . . .
C24 C 0.2009(5) 0.3711(7) 0.5403(3) 0.0223(15) Uani 1 1 d . . . . .
C25 C 0.1530(5) 0.4853(7) 0.5491(3) 0.0231(16) Uani 1 1 d . . . . .
C26 C 0.0573(5) 0.4928(7) 0.5680(3) 0.0262(17) Uani 1 1 d . . . . .
H26 H 0.027556 0.572657 0.574511 0.031 Uiso 1 1 calc R U . . .
C27 C 0.0051(6) 0.3823(8) 0.5774(3) 0.0303(18) Uani 1 1 d . . . . .
H27 H -0.061036 0.385349 0.590525 0.036 Uiso 1 1 calc R U . . .
C28 C 0.0505(5) 0.2665(7) 0.5675(3) 0.0266(17) Uani 1 1 d . . . . .
H28 H 0.014336 0.190469 0.573494 0.032 Uiso 1 1 calc R U . . .
C29 C 0.1465(5) 0.2606(7) 0.5492(3) 0.0260(17) Uani 1 1 d . . . . .
H29 H 0.176074 0.180703 0.542537 0.031 Uiso 1 1 calc R U . . .
C30 C 0.6074(5) 0.1251(6) 0.4542(3) 0.0207(15) Uani 1 1 d . . . . .
C31 C 0.6869(5) 0.1278(7) 0.3799(3) 0.0258(17) Uani 1 1 d . . . . .
H31 H 0.737043 0.092912 0.359537 0.031 Uiso 1 1 calc R U . . .
C32 C 0.5931(5) 0.0710(6) 0.5042(3) 0.0208(15) Uani 1 1 d . . . . .
C33 C 0.5221(5) 0.1274(7) 0.5344(3) 0.0216(16) Uani 1 1 d . . . . .
C34 C 0.5115(5) 0.0724(6) 0.5829(3) 0.0206(15) Uani 1 1 d . . . . .
C35 C 0.4431(5) 0.1319(6) 0.6173(3) 0.0211(16) Uani 1 1 d . . . . .
C36 C 0.3803(5) 0.2337(6) 0.5995(3) 0.0219(15) Uani 1 1 d . . . . .
C37 C 0.3288(5) 0.2994(7) 0.6367(3) 0.0258(17) Uani 1 1 d . . . . .
H37 H 0.286959 0.370628 0.626450 0.031 Uiso 1 1 calc R U . . .
C38 C 0.3379(5) 0.2621(6) 0.6880(3) 0.0234(16) Uani 1 1 d . . . . .
H38 H 0.302544 0.308946 0.712086 0.028 Uiso 1 1 calc R U . . .
C39 C 0.3985(6) 0.1563(7) 0.7054(3) 0.0249(16) Uani 1 1 d . . . . .
C40 C 0.4495(6) 0.0932(7) 0.6690(3) 0.0254(17) Uani 1 1 d . . . . .
H40 H 0.490379 0.021103 0.679230 0.030 Uiso 1 1 calc R U . . .
C41 C 0.4148(6) 0.1182(7) 0.7626(3) 0.0296(17) Uani 1 1 d . . . . .
C42 C 0.4106(7) -0.0262(8) 0.7686(3) 0.042(2) Uani 1 1 d . . . . .
H42A H 0.343913 -0.057837 0.752409 0.064 Uiso 1 1 calc R U . . .
H42B H 0.417662 -0.048165 0.805406 0.064 Uiso 1 1 calc R U . . .
H42C H 0.467673 -0.064800 0.751836 0.064 Uiso 1 1 calc R U . . .
C43 C 0.5215(8) 0.1624(11) 0.7854(4) 0.067(3) Uani 1 1 d . . . . .
H43A H 0.574971 0.127696 0.765127 0.100 Uiso 1 1 calc R U . . .
H43B H 0.533992 0.133129 0.821248 0.100 Uiso 1 1 calc R U . . .
H43C H 0.524278 0.255012 0.784609 0.100 Uiso 1 1 calc R U . . .
C44 C 0.3338(8) 0.1741(9) 0.7943(3) 0.057(3) Uani 1 1 d . . . . .
H44A H 0.340084 0.266450 0.794647 0.085 Uiso 1 1 calc R U . . .
H44B H 0.344670 0.141940 0.829786 0.085 Uiso 1 1 calc R U . . .
H44C H 0.264156 0.150103 0.779062 0.085 Uiso 1 1 calc R U . . .
C45 C 0.6322(5) -0.0752(6) 0.5664(3) 0.0243(16) Uani 1 1 d . . . . .
H45 H 0.671136 -0.147817 0.577846 0.029 Uiso 1 1 calc R U . . .
O2 O 0.5684(4) 0.3744(4) 0.65199(19) 0.0247(11) Uani 1 1 d . . . . .
N1 N 0.2767(4) 0.9932(5) 0.5152(2) 0.0239(14) Uani 1 1 d . . . . .
N2 N 0.3558(4) 0.9882(5) 0.4357(2) 0.0230(14) Uani 1 1 d . . . . .
N3 N 0.4938(4) 0.8804(5) 0.3735(2) 0.0238(14) Uani 1 1 d . . . . .
N4 N 0.6288(5) 0.7306(6) 0.3606(2) 0.0271(14) Uani 1 1 d . . . . .
C00U C 0.4109(5) 0.8846(7) 0.4528(3) 0.0224(16) Uani 1 1 d . . . . .
C01I C 0.2923(5) 1.0346(7) 0.4673(3) 0.0247(17) Uani 1 1 d . . . . .
H01I H 0.252436 1.105856 0.455092 0.030 Uiso 1 1 calc R U . . .
C46 C 0.5648(5) 0.8282(7) 0.3467(3) 0.0248(16) Uani 1 1 d . . . . .
H46 H 0.571488 0.863931 0.313695 0.030 Uiso 1 1 calc R U . . .
C76 C 0.4837(5) 0.8296(7) 0.4205(3) 0.0234(16) Uani 1 1 d . . . . .
C48 C 0.5454(5) 0.7280(6) 0.4393(3) 0.0198(15) Uani 1 1 d . . . . .
C49 C 0.6176(5) 0.6796(7) 0.4072(3) 0.0229(16) Uani 1 1 d . . . . .
C50 C 0.6842(5) 0.5750(7) 0.4255(3) 0.0234(16) Uani 1 1 d . . . . .
C51 C 0.6736(5) 0.5206(6) 0.4746(3) 0.0215(15) Uani 1 1 d . . . . .
C52 C 0.7398(5) 0.4213(7) 0.4909(3) 0.0227(16) Uani 1 1 d . . . . .
C53 C 0.8166(5) 0.3810(7) 0.4599(3) 0.0283(17) Uani 1 1 d . . . . .
H53 H 0.861917 0.314571 0.472164 0.034 Uiso 1 1 calc R U . . .
C54 C 0.8292(5) 0.4339(7) 0.4121(3) 0.0251(16) Uani 1 1 d . . . . .
C55 C 0.7612(5) 0.5314(7) 0.3953(3) 0.0239(16) Uani 1 1 d . . . . .
H55 H 0.767328 0.569150 0.362526 0.029 Uiso 1 1 calc R U . . .
C56 C 0.9150(6) 0.3955(7) 0.3786(3) 0.0305(18) Uani 1 1 d . . . . .
C57 C 0.9722(7) 0.2766(8) 0.3990(3) 0.044(2) Uani 1 1 d . . . . .
H57A H 1.004489 0.292029 0.434133 0.066 Uiso 1 1 calc R U . . .
H57B H 1.026235 0.254889 0.376480 0.066 Uiso 1 1 calc R U . . .
H57C H 0.922682 0.206428 0.399492 0.066 Uiso 1 1 calc R U . . .
C58 C 0.8715(6) 0.3736(7) 0.3228(3) 0.0334(19) Uani 1 1 d . . . . .
H58A H 0.818060 0.307516 0.321597 0.050 Uiso 1 1 calc R U . . .
H58B H 0.927762 0.347027 0.302507 0.050 Uiso 1 1 calc R U . . .
H58C H 0.840570 0.452212 0.308474 0.050 Uiso 1 1 calc R U . . .
C59 C 0.9946(6) 0.5046(8) 0.3802(4) 0.042(2) Uani 1 1 d . . . . .
H59A H 0.959718 0.582092 0.367122 0.062 Uiso 1 1 calc R U . . .
H59B H 1.050215 0.483006 0.358589 0.062 Uiso 1 1 calc R U . . .
H59C H 1.024533 0.517996 0.415884 0.062 Uiso 1 1 calc R U . . .
C60 C 0.3329(5) 0.8915(6) 0.5321(3) 0.0217(16) Uani 1 1 d . . . . .
C61 C 0.3174(5) 0.8402(6) 0.5827(3) 0.0214(16) Uani 1 1 d . . . . .
C62 C 0.3803(5) 0.7384(6) 0.6026(3) 0.0208(15) Uani 1 1 d . . . . .
C63 C 0.4616(5) 0.6855(6) 0.5732(3) 0.0203(15) Uani 1 1 d . . . . .
C64 C 0.4027(5) 0.8320(6) 0.5018(3) 0.0185(15) Uani 1 1 d . . . . .
C65 C 0.4642(5) 0.7271(6) 0.5209(3) 0.0196(15) Uani 1 1 d . . . . .
C66 C 0.5354(5) 0.6732(6) 0.4897(3) 0.0194(15) Uani 1 1 d . . . . .
C67 C 0.5999(5) 0.5707(6) 0.5077(3) 0.0190(15) Uani 1 1 d . . . . .
C68 C 0.5393(5) 0.5982(6) 0.5927(3) 0.0214(16) Uani 1 1 d . . . . .
C69 C 0.5979(5) 0.5275(6) 0.5591(3) 0.0214(15) Uani 1 1 d . . . . .
C70 C 0.6577(5) 0.4140(6) 0.5749(3) 0.0217(16) Uani 1 1 d . . . . .
C71 C 0.7253(5) 0.3603(6) 0.5405(3) 0.0213(16) Uani 1 1 d . . . . .
C72 C 0.7783(5) 0.2442(7) 0.5544(3) 0.0264(17) Uani 1 1 d . . . . .
H72 H 0.822743 0.208337 0.531280 0.032 Uiso 1 1 calc R U . . .
C73 C 0.7670(5) 0.1841(7) 0.5996(3) 0.0271(17) Uani 1 1 d . . . . .
H73 H 0.805130 0.109243 0.608683 0.033 Uiso 1 1 calc R U . . .
C74 C 0.6987(5) 0.2337(7) 0.6325(3) 0.0278(17) Uani 1 1 d . . . . .
H74 H 0.689745 0.192367 0.664160 0.033 Uiso 1 1 calc R U . . .
C75 C 0.6440(5) 0.3424(7) 0.6194(3) 0.0239(16) Uani 1 1 d . . . . .
C77 C 0.6216(6) 0.4893(7) 0.7301(3) 0.0244(16) Uani 1 1 d . . . . .
H77 H 0.632215 0.411701 0.748247 0.029 Uiso 1 1 calc R U . . .
C78 C 0.6390(6) 0.6019(7) 0.7554(3) 0.0293(17) Uani 1 1 d . . . . .
H78 H 0.660301 0.603256 0.791362 0.035 Uiso 1 1 calc R U . . .
C79 C 0.6249(6) 0.7155(7) 0.7275(3) 0.0271(17) Uani 1 1 d . . . . .
H79 H 0.638165 0.794159 0.744527 0.032 Uiso 1 1 calc R U . . .
C80 C 0.5918(5) 0.7132(6) 0.6751(3) 0.0231(16) Uani 1 1 d . . . . .
H80 H 0.582035 0.790588 0.656726 0.028 Uiso 1 1 calc R U . . .
C81 C 0.5727(5) 0.5997(6) 0.6492(3) 0.0226(16) Uani 1 1 d . . . . .
C82 C 0.5885(5) 0.4890(6) 0.6778(3) 0.0214(15) Uani 1 1 d . . . . .
C83 C 0.3513(5) 0.6823(7) 0.6488(3) 0.0238(16) Uani 1 1 d . . . . .
H83 H 0.388941 0.611273 0.663101 0.029 Uiso 1 1 calc R U . . .
C84 C 0.2690(5) 0.7298(7) 0.6732(3) 0.0254(17) Uani 1 1 d . . . . .
H84 H 0.251837 0.690454 0.704112 0.030 Uiso 1 1 calc R U . . .
C85 C 0.2094(5) 0.8344(7) 0.6539(3) 0.0254(17) Uani 1 1 d . . . . .
C86 C 0.2360(5) 0.8870(7) 0.6088(3) 0.0238(16) Uani 1 1 d . . . . .
H86 H 0.197574 0.957740 0.594864 0.029 Uiso 1 1 calc R U . . .
C87 C 0.1138(5) 0.8859(7) 0.6791(3) 0.0271(17) Uani 1 1 d . . . . .
C88 C 0.1075(6) 0.8323(8) 0.7331(3) 0.036(2) Uani 1 1 d . . . . .
H88A H 0.100029 0.740191 0.731090 0.055 Uiso 1 1 calc R U . . .
H88B H 0.047229 0.868629 0.748038 0.055 Uiso 1 1 calc R U . . .
H88C H 0.171194 0.853686 0.755048 0.055 Uiso 1 1 calc R U . . .
C89 C 0.1190(7) 1.0301(7) 0.6826(4) 0.042(2) Uani 1 1 d . . . . .
H89A H 0.184589 1.055468 0.701941 0.063 Uiso 1 1 calc R U . . .
H89B H 0.060402 1.061468 0.700292 0.063 Uiso 1 1 calc R U . . .
H89C H 0.115186 1.065947 0.647667 0.063 Uiso 1 1 calc R U . . .
C90 C 0.0160(6) 0.8471(10) 0.6446(3) 0.048(2) Uani 1 1 d . . . . .
H90A H 0.014533 0.891356 0.611380 0.072 Uiso 1 1 calc R U . . .
H90B H -0.046031 0.869617 0.661534 0.072 Uiso 1 1 calc R U . . .
H90C H 0.017013 0.755619 0.638694 0.072 Uiso 1 1 calc R U . . .

loop_
_atom_site_aniso_label
_atom_site_aniso_U_11
_atom_site_aniso_U_22
_atom_site_aniso_U_33
_atom_site_aniso_U_23
_atom_site_aniso_U_13
_atom_site_aniso_U_12
Cl1 0.119(3) 0.194(4) 0.0378(16) 0.029(2) 0.0205(17) 0.114(3)
Cl2 0.0769(19) 0.0778(19) 0.0647(18) -0.0162(15) -0.0014(14) 0.0248(16)
C91 0.054(6) 0.087(8) 0.027(5) -0.009(5) 0.002(4) 0.030(5)
Cl3 0.0472(16) 0.0434(15) 0.235(5) 0.040(2) 0.036(2) 0.0106(13)
Cl4 0.0472(13) 0.0458(13) 0.0630(16) 0.0130(12) -0.0112(11) -0.0005(11)
C92 0.038(5) 0.041(5) 0.070(7) 0.019(5) 0.005(5) 0.005(4)
O1 0.031(3) 0.019(3) 0.022(3) -0.004(2) 0.001(2) 0.002(2)
N5 0.027(3) 0.025(3) 0.023(3) -0.003(3) 0.006(3) 0.001(3)
N6 0.021(3) 0.023(3) 0.028(4) -0.003(3) 0.010(3) 0.002(3)
N7 0.030(3) 0.016(3) 0.025(3) 0.001(3) 0.003(3) 0.001(3)
N8 0.023(3) 0.021(3) 0.026(3) -0.001(3) 0.002(3) 0.003(3)
C1 0.033(4) 0.045(5) 0.029(4) 0.018(4) 0.005(4) 0.004(4)
C2 0.032(4) 0.028(4) 0.026(4) 0.002(3) 0.007(3) 0.006(3)
C4 0.035(4) 0.041(5) 0.026(4) 0.006(4) 0.006(4) -0.006(4)
C3 0.041(5) 0.039(5) 0.029(5) 0.005(4) 0.002(4) -0.002(4)
C47 0.030(4) 0.027(4) 0.020(4) -0.001(3) -0.002(3) -0.002(3)
C5 0.027(4) 0.022(4) 0.026(4) 0.008(3) -0.004(3) 0.000(3)
C6 0.022(4) 0.020(4) 0.024(4) 0.000(3) -0.001(3) -0.004(3)
C7 0.020(4) 0.016(4) 0.036(5) -0.003(3) -0.002(3) 0.002(3)
C8 0.027(4) 0.023(4) 0.027(4) 0.003(3) -0.001(3) -0.002(3)
C9 0.025(4) 0.023(4) 0.036(5) -0.001(3) 0.000(3) 0.003(3)
C10 0.021(4) 0.024(4) 0.034(4) -0.005(3) -0.003(3) 0.005(3)
C11 0.025(4) 0.020(4) 0.028(4) -0.004(3) 0.000(3) -0.004(3)
C12 0.019(4) 0.025(4) 0.021(4) 0.004(3) -0.004(3) -0.003(3)
C13 0.020(4) 0.020(4) 0.023(4) -0.005(3) 0.001(3) 0.000(3)
C14 0.020(3) 0.019(4) 0.016(4) -0.004(3) 0.002(3) -0.005(3)
C15 0.019(4) 0.017(4) 0.029(4) -0.003(3) 0.003(3) -0.003(3)
C16 0.028(4) 0.021(4) 0.016(4) 0.001(3) -0.001(3) -0.001(3)
C17 0.022(4) 0.032(4) 0.029(4) -0.001(3) 0.007(3) 0.002(3)
C18 0.019(4) 0.026(4) 0.023(4) -0.003(3) 0.007(3) -0.003(3)
C19 0.018(4) 0.020(4) 0.023(4) 0.003(3) 0.001(3) 0.001(3)
C20 0.018(3) 0.018(4) 0.023(4) -0.001(3) 0.000(3) -0.004(3)
C21 0.021(4) 0.014(4) 0.020(4) -0.003(3) 0.000(3) -0.001(3)
C22 0.021(3) 0.014(3) 0.027(4) -0.002(3) 0.002(3) -0.002(3)
C23 0.023(4) 0.018(4) 0.023(4) -0.002(3) 0.004(3) 0.002(3)
C24 0.023(4) 0.028(4) 0.016(4) -0.002(3) 0.001(3) 0.005(3)
C25 0.022(4) 0.024(4) 0.024(4) -0.001(3) 0.002(3) 0.004(3)
C26 0.020(4) 0.032(4) 0.027(4) -0.003(3) 0.003(3) 0.003(3)
C27 0.021(4) 0.046(5) 0.023(4) -0.004(4) 0.001(3) 0.003(4)
C28 0.021(4) 0.032(4) 0.027(4) -0.001(3) 0.005(3) -0.003(3)
C29 0.024(4) 0.032(4) 0.023(4) 0.001(3) 0.006(3) 0.002(3)
C30 0.018(4) 0.022(4) 0.023(4) 0.000(3) 0.006(3) -0.004(3)
C31 0.023(4) 0.032(4) 0.023(4) -0.004(3) 0.009(3) 0.004(3)
C32 0.019(4) 0.023(4) 0.021(4) -0.001(3) 0.002(3) -0.004(3)
C33 0.019(4) 0.019(4) 0.028(4) -0.001(3) 0.005(3) -0.001(3)
C34 0.017(3) 0.019(4) 0.026(4) -0.002(3) 0.002(3) 0.000(3)
C35 0.018(4) 0.024(4) 0.022(4) -0.005(3) 0.005(3) -0.007(3)
C36 0.020(4) 0.023(4) 0.023(4) 0.002(3) 0.004(3) -0.002(3)
C37 0.020(4) 0.031(4) 0.026(4) -0.001(3) 0.003(3) 0.005(3)
C38 0.022(4) 0.027(4) 0.022(4) -0.004(3) 0.007(3) 0.000(3)
C39 0.027(4) 0.030(4) 0.018(4) -0.002(3) 0.007(3) -0.004(3)
C40 0.030(4) 0.022(4) 0.025(4) 0.002(3) 0.005(3) -0.002(3)
C41 0.038(4) 0.030(4) 0.022(4) -0.004(3) 0.008(3) -0.003(3)
C42 0.060(6) 0.041(5) 0.026(5) 0.005(4) 0.007(4) 0.005(4)
C43 0.063(6) 0.106(9) 0.028(5) 0.019(5) -0.008(5) -0.039(6)
C44 0.092(8) 0.054(6) 0.029(5) 0.006(4) 0.029(5) 0.025(6)
C45 0.022(4) 0.017(4) 0.034(5) 0.002(3) 0.007(3) 0.006(3)
O2 0.024(3) 0.021(3) 0.029(3) -0.001(2) 0.005(2) 0.000(2)
N1 0.024(3) 0.020(3) 0.028(4) 0.000(3) 0.002(3) 0.003(3)
N2 0.026(3) 0.020(3) 0.023(3) 0.000(3) 0.003(3) 0.001(3)
N3 0.026(3) 0.023(3) 0.024(3) 0.000(3) 0.005(3) 0.002(3)
N4 0.027(3) 0.033(4) 0.022(3) -0.003(3) 0.004(3) 0.002(3)
C00U 0.024(4) 0.025(4) 0.019(4) 0.001(3) 0.005(3) 0.000(3)
C01I 0.030(4) 0.020(4) 0.025(4) 0.000(3) 0.006(3) 0.004(3)
C46 0.028(4) 0.025(4) 0.022(4) -0.002(3) 0.006(3) -0.002(3)
C76 0.023(4) 0.028(4) 0.020(4) 0.001(3) 0.005(3) -0.005(3)
C48 0.021(4) 0.022(4) 0.016(4) -0.003(3) -0.002(3) -0.005(3)
C49 0.022(4) 0.024(4) 0.023(4) -0.009(3) 0.000(3) -0.004(3)
C50 0.025(4) 0.021(4) 0.023(4) -0.008(3) -0.001(3) -0.003(3)
C51 0.018(3) 0.024(4) 0.022(4) -0.005(3) 0.001(3) -0.005(3)
C52 0.020(4) 0.024(4) 0.024(4) -0.002(3) -0.001(3) -0.003(3)
C53 0.022(4) 0.026(4) 0.037(5) -0.003(4) 0.000(3) 0.002(3)
C54 0.021(4) 0.030(4) 0.025(4) -0.006(3) 0.007(3) -0.001(3)
C55 0.023(4) 0.028(4) 0.021(4) -0.002(3) 0.005(3) 0.001(3)
C56 0.024(4) 0.032(4) 0.037(5) -0.009(4) 0.011(3) -0.002(3)
C57 0.045(5) 0.055(6) 0.034(5) 0.004(4) 0.013(4) 0.024(4)
C58 0.034(4) 0.033(4) 0.037(5) -0.008(4) 0.018(4) -0.002(4)
C59 0.029(4) 0.054(6) 0.044(5) -0.014(4) 0.013(4) -0.002(4)
C60 0.022(4) 0.020(4) 0.023(4) -0.005(3) 0.002(3) -0.008(3)
C61 0.024(4) 0.019(4) 0.021(4) -0.003(3) 0.002(3) -0.006(3)
C62 0.026(4) 0.017(4) 0.020(4) 0.001(3) 0.005(3) -0.004(3)
C63 0.024(4) 0.019(4) 0.018(4) 0.002(3) 0.002(3) -0.003(3)
C64 0.019(4) 0.016(4) 0.020(4) -0.006(3) 0.000(3) -0.002(3)
C65 0.020(4) 0.016(4) 0.022(4) -0.002(3) -0.001(3) -0.002(3)
C66 0.019(4) 0.020(4) 0.020(4) 0.001(3) 0.003(3) -0.004(3)
C67 0.014(3) 0.022(4) 0.021(4) -0.006(3) 0.003(3) -0.004(3)
C68 0.020(4) 0.022(4) 0.022(4) -0.004(3) 0.001(3) -0.002(3)
C69 0.018(3) 0.016(3) 0.030(4) -0.003(3) 0.004(3) -0.004(3)
C70 0.022(4) 0.019(4) 0.024(4) -0.002(3) 0.002(3) -0.001(3)
C71 0.019(4) 0.020(4) 0.025(4) -0.003(3) 0.000(3) 0.000(3)
C72 0.018(4) 0.024(4) 0.036(5) -0.002(3) 0.003(3) 0.001(3)
C73 0.025(4) 0.023(4) 0.032(5) -0.006(3) -0.002(3) 0.001(3)
C74 0.026(4) 0.021(4) 0.035(5) 0.001(3) -0.004(3) -0.002(3)
C75 0.020(4) 0.024(4) 0.027(4) -0.004(3) -0.001(3) -0.004(3)
C77 0.030(4) 0.027(4) 0.016(4) 0.005(3) 0.000(3) 0.003(3)
C78 0.031(4) 0.036(5) 0.021(4) 0.003(3) 0.006(3) -0.002(4)
C79 0.028(4) 0.024(4) 0.030(4) -0.004(3) 0.006(3) -0.001(3)
C80 0.026(4) 0.023(4) 0.022(4) 0.001(3) 0.007(3) 0.002(3)
C81 0.021(4) 0.024(4) 0.024(4) 0.004(3) 0.006(3) -0.003(3)
C82 0.020(3) 0.018(4) 0.026(4) 0.000(3) 0.004(3) -0.004(3)
C83 0.023(4) 0.028(4) 0.020(4) 0.004(3) 0.001(3) 0.004(3)
C84 0.025(4) 0.030(4) 0.022(4) 0.003(3) 0.009(3) 0.001(3)
C85 0.024(4) 0.026(4) 0.026(4) -0.004(3) 0.004(3) 0.001(3)
C86 0.029(4) 0.025(4) 0.018(4) 0.004(3) 0.007(3) 0.001(3)
C87 0.028(4) 0.032(4) 0.023(4) 0.002(3) 0.009(3) 0.000(3)
C88 0.038(5) 0.045(5) 0.029(5) 0.007(4) 0.018(4) 0.009(4)
C89 0.047(5) 0.034(5) 0.049(6) -0.001(4) 0.024(4) 0.004(4)
C90 0.026(4) 0.075(7) 0.044(6) -0.010(5) 0.006(4) -0.004(4)

loop_
_atom_type_symbol
_atom_type_description
_atom_type_scat_dispersion_real
_atom_type_scat_dispersion_imag
_atom_type_scat_source
C C 0.0033 0.0016 'International Tables Vol C Tables 4.2.6.8 and 6.1.1.4'
H H 0.0000 0.0000 'International Tables Vol C Tables 4.2.6.8 and 6.1.1.4'
Cl Cl 0.1484 0.1585 'International Tables Vol C Tables 4.2.6.8 and 6.1.1.4'
N N 0.0061 0.0033 'International Tables Vol C Tables 4.2.6.8 and 6.1.1.4'
O O 0.0106 0.0060 'International Tables Vol C Tables 4.2.6.8 and 6.1.1.4'

loop_
_geom_angle_atom_site_label_1
_geom_angle_atom_site_label_2
_geom_angle_atom_site_label_3
_geom_angle
_geom_angle_site_symmetry_1
_geom_angle_site_symmetry_3
_geom_angle_publ_flag
Cl1 C91 Cl2 112.3(6) . . ?
Cl1 C91 H91A 109.1 . . ?
Cl1 C91 H91B 109.1 . . ?
Cl2 C91 H91A 109.1 . . ?
Cl2 C91 H91B 109.1 . . ?
H91A C91 H91B 107.9 . . ?
Cl3 C92 Cl4 110.6(5) . . ?
Cl3 C92 H92A 109.5 . . ?
Cl3 C92 H92B 109.5 . . ?
Cl4 C92 H92A 109.5 . . ?
Cl4 C92 H92B 109.5 . . ?
H92A C92 H92B 108.1 . . ?
C25 O1 C11 111.6(5) . . ?
C18 N5 C31 116.0(6) . . ?
C31 N6 C30 115.0(6) . . ?
C45 N7 C32 114.3(6) . . ?
C45 N8 C34 115.9(6) . . ?
H1A C1 H1B 109.5 . . ?
H1A C1 H1C 109.5 . . ?
H1B C1 H1C 109.5 . . ?
C2 C1 H1A 109.5 . . ?
C2 C1 H1B 109.5 . . ?
C2 C1 H1C 109.5 . . ?
C1 C2 C4 107.7(6) . . ?
C1 C2 C3 109.3(6) . . ?
C1 C2 C47 112.1(6) . . ?
C3 C2 C4 109.7(6) . . ?
C47 C2 C4 109.8(6) . . ?
C47 C2 C3 108.3(6) . . ?
C2 C4 H4A 109.5 . . ?
C2 C4 H4B 109.5 . . ?
C2 C4 H4C 109.5 . . ?
H4A C4 H4B 109.5 . . ?
H4A C4 H4C 109.5 . . ?
H4B C4 H4C 109.5 . . ?
C2 C3 H3A 109.5 . . ?
C2 C3 H3B 109.5 . . ?
C2 C3 H3C 109.5 . . ?
H3A C3 H3B 109.5 . . ?
H3A C3 H3C 109.5 . . ?
H3B C3 H3C 109.5 . . ?
C5 C47 C2 123.2(6) . . ?
C5 C47 C17 116.7(6) . . ?
C17 C47 C2 120.0(6) . . ?
C47 C5 H5 117.9 . . ?
C47 C5 C6 124.2(7) . . ?
C6 C5 H5 117.9 . . ?
C5 C6 C7 123.1(7) . . ?
C5 C6 C15 118.3(6) . . ?
C15 C6 C7 118.4(6) . . ?
C8 C7 C6 120.3(7) . . ?
C8 C7 C12 119.2(6) . . ?
C12 C7 C6 120.4(6) . . ?
C7 C8 H8 119.2 . . ?
C9 C8 C7 121.5(7) . . ?
C9 C8 H8 119.2 . . ?
C8 C9 H9 120.0 . . ?
C8 C9 C10 120.0(7) . . ?
C10 C9 H9 120.0 . . ?
C9 C10 H10 120.6 . . ?
C11 C10 C9 118.8(7) . . ?
C11 C10 H10 120.6 . . ?
O1 C11 C12 121.2(6) . . ?
C10 C11 O1 114.3(6) . . ?
C10 C11 C12 124.1(7) . . ?
C7 C12 C13 120.8(6) . . ?
C11 C12 C7 116.1(6) . . ?
C11 C12 C13 122.9(6) . . ?
C14 C13 C12 117.2(6) . . ?
C23 C13 C12 124.0(6) . . ?
C23 C13 C14 118.8(6) . . ?
C13 C14 C15 120.7(6) . . ?
C20 C14 C13 119.2(6) . . ?
C20 C14 C15 119.9(6) . . ?
C6 C15 C14 121.5(6) . . ?
C6 C15 C16 118.3(6) . . ?
C16 C15 C14 120.2(6) . . ?
C15 C16 C18 119.1(6) . . ?
C17 C16 C15 120.7(6) . . ?
C17 C16 C18 120.2(6) . . ?
C47 C17 H17 119.1 . . ?
C16 C17 C47 121.8(6) . . ?
C16 C17 H17 119.1 . . ?
N5 C18 C16 118.5(6) . . ?
N5 C18 C19 122.0(6) . . ?
C19 C18 C16 119.5(6) . . ?
C18 C19 C20 121.4(6) . . ?
C18 C19 C30 116.8(6) . . ?
C30 C19 C20 121.7(6) . . ?
C14 C20 C19 119.8(6) . . ?
C21 C20 C14 120.5(6) . . ?
C21 C20 C19 119.6(6) . . ?
C20 C21 C22 121.0(6) . . ?
C20 C21 C33 118.8(6) . . ?
C22 C21 C33 120.0(6) . . ?
C21 C22 C23 117.9(6) . . ?
C21 C22 C36 118.0(6) . . ?
C23 C22 C36 124.1(6) . . ?
C13 C23 C22 120.3(6) . . ?
C13 C23 C24 120.5(6) . . ?
C22 C23 C24 118.2(6) . . ?
C25 C24 C23 121.2(6) . . ?
C25 C24 C29 117.6(6) . . ?
C29 C24 C23 121.2(6) . . ?
C24 C25 O1 117.9(6) . . ?
C26 C25 O1 119.4(6) . . ?
C26 C25 C24 122.6(7) . . ?
C25 C26 H26 120.5 . . ?
C25 C26 C27 119.0(7) . . ?
C27 C26 H26 120.5 . . ?
C26 C27 H27 120.3 . . ?
C26 C27 C28 119.3(7) . . ?
C28 C27 H27 120.3 . . ?
C27 C28 H28 119.5 . . ?
C29 C28 C27 121.0(7) . . ?
C29 C28 H28 119.5 . . ?
C24 C29 H29 119.8 . . ?
C28 C29 C24 120.4(7) . . ?
C28 C29 H29 119.8 . . ?
N6 C30 C19 122.2(6) . . ?
N6 C30 C32 118.9(6) . . ?
C19 C30 C32 118.8(6) . . ?
N5 C31 H31 116.0 . . ?
N6 C31 N5 127.9(6) . . ?
N6 C31 H31 116.0 . . ?
N7 C32 C30 118.4(6) . . ?
N7 C32 C33 122.7(6) . . ?
C33 C32 C30 119.0(6) . . ?
C32 C33 C21 121.9(6) . . ?
C32 C33 C34 117.0(6) . . ?
C34 C33 C21 120.9(6) . . ?
N8 C34 C33 121.0(6) . . ?
N8 C34 C35 119.7(6) . . ?
C33 C34 C35 119.2(6) . . ?
C36 C35 C34 119.7(6) . . ?
C36 C35 C40 121.4(6) . . ?
C40 C35 C34 118.6(6) . . ?
C35 C36 C22 120.6(6) . . ?
C35 C36 C37 116.6(6) . . ?
C37 C36 C22 122.3(6) . . ?
C36 C37 H37 119.3 . . ?
C38 C37 C36 121.3(7) . . ?
C38 C37 H37 119.3 . . ?
C37 C38 H38 119.1 . . ?
C37 C38 C39 121.9(6) . . ?
C39 C38 H38 119.1 . . ?
C38 C39 C41 122.6(6) . . ?
C40 C39 C38 116.6(6) . . ?
C40 C39 C41 120.6(7) . . ?
C35 C40 H40 119.0 . . ?
C39 C40 C35 122.1(7) . . ?
C39 C40 H40 119.0 . . ?
C42 C41 C39 110.9(6) . . ?
C43 C41 C39 109.4(6) . . ?
C43 C41 C42 107.8(8) . . ?
C44 C41 C39 112.8(7) . . ?
C44 C41 C42 107.5(7) . . ?
C44 C41 C43 108.3(8) . . ?
C41 C42 H42A 109.5 . . ?
C41 C42 H42B 109.5 . . ?
C41 C42 H42C 109.5 . . ?
H42A C42 H42B 109.5 . . ?
H42A C42 H42C 109.5 . . ?
H42B C42 H42C 109.5 . . ?
C41 C43 H43A 109.5 . . ?
C41 C43 H43B 109.5 . . ?
C41 C43 H43C 109.5 . . ?
H43A C43 H43B 109.5 . . ?
H43A C43 H43C 109.5 . . ?
H43B C43 H43C 109.5 . . ?
C41 C44 H44A 109.5 . . ?
C41 C44 H44B 109.5 . . ?
C41 C44 H44C 109.5 . . ?
H44A C44 H44B 109.5 . . ?
H44A C44 H44C 109.5 . . ?
H44B C44 H44C 109.5 . . ?
N7 C45 H45 115.5 . . ?
N8 C45 N7 129.1(6) . . ?
N8 C45 H45 115.5 . . ?
C75 O2 C82 113.2(5) . . ?
C60 N1 C01I 115.8(6) . . ?
C01I N2 C00U 115.8(6) . . ?
C46 N3 C76 116.1(6) . . ?
C49 N4 C46 115.5(6) . . ?
N2 C00U C76 118.9(6) . . ?
N2 C00U C64 122.3(6) . . ?
C64 C00U C76 118.7(6) . . ?
N1 C01I H01I 116.1 . . ?
N2 C01I N1 127.9(7) . . ?
N2 C01I H01I 116.1 . . ?
N3 C46 N4 128.0(7) . . ?
N3 C46 H46 116.0 . . ?
N4 C46 H46 116.0 . . ?
N3 C76 C00U 119.4(6) . . ?
N3 C76 C48 121.4(6) . . ?
C48 C76 C00U 119.1(6) . . ?
C76 C48 C49 117.4(6) . . ?
C76 C48 C66 121.8(6) . . ?
C49 C48 C66 120.8(6) . . ?
N4 C49 C48 121.5(6) . . ?
N4 C49 C50 119.1(6) . . ?
C48 C49 C50 119.3(6) . . ?
C51 C50 C49 119.7(6) . . ?
C55 C50 C49 119.8(6) . . ?
C55 C50 C51 120.4(6) . . ?
C50 C51 C67 120.9(6) . . ?
C52 C51 C50 117.9(6) . . ?
C52 C51 C67 121.0(6) . . ?
C51 C52 C53 120.0(7) . . ?
C51 C52 C71 118.1(6) . . ?
C53 C52 C71 121.9(6) . . ?
C52 C53 H53 118.5 . . ?
C54 C53 C52 122.9(7) . . ?
C54 C53 H53 118.5 . . ?
C53 C54 C55 117.0(6) . . ?
C53 C54 C56 123.9(7) . . ?
C55 C54 C56 119.0(7) . . ?
C50 C55 H55 119.2 . . ?
C54 C55 C50 121.6(7) . . ?
C54 C55 H55 119.2 . . ?
C54 C56 C57 112.0(6) . . ?
C54 C56 C59 107.7(6) . . ?
C57 C56 C59 107.9(7) . . ?
C58 C56 C54 111.3(6) . . ?
C58 C56 C57 109.1(6) . . ?
C58 C56 C59 108.8(7) . . ?
C56 C57 H57A 109.5 . . ?
C56 C57 H57B 109.5 . . ?
C56 C57 H57C 109.5 . . ?
H57A C57 H57B 109.5 . . ?
H57A C57 H57C 109.5 . . ?
H57B C57 H57C 109.5 . . ?
C56 C58 H58A 109.5 . . ?
C56 C58 H58B 109.5 . . ?
C56 C58 H58C 109.5 . . ?
H58A C58 H58B 109.5 . . ?
H58A C58 H58C 109.5 . . ?
H58B C58 H58C 109.5 . . ?
C56 C59 H59A 109.5 . . ?
C56 C59 H59B 109.5 . . ?
C56 C59 H59C 109.5 . . ?
H59A C59 H59B 109.5 . . ?
H59A C59 H59C 109.5 . . ?
H59B C59 H59C 109.5 . . ?
N1 C60 C61 118.4(6) . . ?
N1 C60 C64 122.0(6) . . ?
C64 C60 C61 119.6(6) . . ?
C62 C61 C60 119.3(6) . . ?
C86 C61 C60 119.0(6) . . ?
C86 C61 C62 121.6(6) . . ?
C61 C62 C63 120.9(6) . . ?
C61 C62 C83 115.9(6) . . ?
C83 C62 C63 122.7(6) . . ?
C65 C63 C62 117.4(6) . . ?
C68 C63 C62 125.3(6) . . ?
C68 C63 C65 117.3(6) . . ?
C00U C64 C60 116.2(6) . . ?
C00U C64 C65 122.5(6) . . ?
C60 C64 C65 121.3(6) . . ?
C64 C65 C63 120.4(6) . . ?
C66 C65 C63 120.0(6) . . ?
C66 C65 C64 119.2(6) . . ?
C65 C66 C48 118.7(6) . . ?
C65 C66 C67 121.1(6) . . ?
C67 C66 C48 120.2(6) . . ?
C66 C67 C51 119.0(6) . . ?
C69 C67 C51 121.2(6) . . ?
C69 C67 C66 119.6(6) . . ?
C63 C68 C69 121.4(6) . . ?
C63 C68 C81 118.2(6) . . ?
C69 C68 C81 119.4(6) . . ?
C67 C69 C68 118.1(6) . . ?
C67 C69 C70 118.1(6) . . ?
C68 C69 C70 123.8(6) . . ?
C71 C70 C69 119.3(6) . . ?
C75 C70 C69 124.5(6) . . ?
C75 C70 C71 115.7(6) . . ?
C70 C71 C52 120.8(6) . . ?
C70 C71 C72 119.3(6) . . ?
C72 C71 C52 119.9(6) . . ?
C71 C72 H72 119.0 . . ?
C73 C72 C71 122.0(7) . . ?
C73 C72 H72 119.0 . . ?
C72 C73 H73 120.5 . . ?
C72 C73 C74 118.9(7) . . ?
C74 C73 H73 120.5 . . ?
C73 C74 H74 119.8 . . ?
C75 C74 C73 120.4(7) . . ?
C75 C74 H74 119.8 . . ?
O2 C75 C70 121.4(6) . . ?
C74 C75 O2 115.1(6) . . ?
C74 C75 C70 123.4(6) . . ?
C78 C77 H77 120.2 . . ?
C78 C77 C82 119.6(7) . . ?
C82 C77 H77 120.2 . . ?
C77 C78 H78 120.4 . . ?
C77 C78 C79 119.3(7) . . ?
C79 C78 H78 120.4 . . ?
C78 C79 H79 119.9 . . ?
C80 C79 C78 120.2(7) . . ?
C80 C79 H79 119.9 . . ?
C79 C80 H80 119.5 . . ?
C81 C80 C79 121.1(7) . . ?
C81 C80 H80 119.5 . . ?
C80 C81 C68 120.7(6) . . ?
C80 C81 C82 117.2(6) . . ?
C82 C81 C68 122.1(6) . . ?
C77 C82 O2 119.9(6) . . ?
C77 C82 C81 122.6(7) . . ?
C81 C82 O2 117.5(6) . . ?
C62 C83 H83 119.6 . . ?
C84 C83 C62 120.8(7) . . ?
C84 C83 H83 119.6 . . ?
C83 C84 H84 118.7 . . ?
C83 C84 C85 122.6(6) . . ?
C85 C84 H84 118.7 . . ?
C84 C85 C87 123.7(6) . . ?
C86 C85 C84 116.7(6) . . ?
C86 C85 C87 119.6(7) . . ?
C61 C86 H86 118.8 . . ?
C85 C86 C61 122.3(7) . . ?
C85 C86 H86 118.8 . . ?
C88 C87 C85 111.9(6) . . ?
C88 C87 C89 108.9(6) . . ?
C88 C87 C90 109.1(6) . . ?
C89 C87 C85 110.1(6) . . ?
C89 C87 C90 109.3(7) . . ?
C90 C87 C85 107.6(6) . . ?
C87 C88 H88A 109.5 . . ?
C87 C88 H88B 109.5 . . ?
C87 C88 H88C 109.5 . . ?
H88A C88 H88B 109.5 . . ?
H88A C88 H88C 109.5 . . ?
H88B C88 H88C 109.5 . . ?
C87 C89 H89A 109.5 . . ?
C87 C89 H89B 109.5 . . ?
C87 C89 H89C 109.5 . . ?
H89A C89 H89B 109.5 . . ?
H89A C89 H89C 109.5 . . ?
H89B C89 H89C 109.5 . . ?
C87 C90 H90A 109.5 . . ?
C87 C90 H90B 109.5 . . ?
C87 C90 H90C 109.5 . . ?
H90A C90 H90B 109.5 . . ?
H90A C90 H90C 109.5 . . ?
H90B C90 H90C 109.5 . . ?

loop_
_geom_bond_atom_site_label_1
_geom_bond_atom_site_label_2
_geom_bond_distance
_geom_bond_site_symmetry_2
_geom_bond_publ_flag
Cl1 C91 1.733(9) . ?
Cl2 C91 1.774(10) . ?
C91 H91A 0.9900 . ?
C91 H91B 0.9900 . ?
Cl3 C92 1.756(9) . ?
Cl4 C92 1.765(9) . ?
C92 H92A 0.9900 . ?
C92 H92B 0.9900 . ?
O1 C11 1.402(8) . ?
O1 C25 1.396(8) . ?
N5 C18 1.343(8) . ?
N5 C31 1.356(9) . ?
N6 C30 1.364(8) . ?
N6 C31 1.332(9) . ?
N7 C32 1.353(9) . ?
N7 C45 1.336(9) . ?
N8 C34 1.352(9) . ?
N8 C45 1.333(9) . ?
C1 H1A 0.9800 . ?
C1 H1B 0.9800 . ?
C1 H1C 0.9800 . ?
C1 C2 1.519(10) . ?
C2 C4 1.567(10) . ?
C2 C3 1.542(11) . ?
C2 C47 1.528(10) . ?
C4 H4A 0.9800 . ?
C4 H4B 0.9800 . ?
C4 H4C 0.9800 . ?
C3 H3A 0.9800 . ?
C3 H3B 0.9800 . ?
C3 H3C 0.9800 . ?
C47 C5 1.392(10) . ?
C47 C17 1.399(10) . ?
C5 H5 0.9500 . ?
C5 C6 1.394(10) . ?
C6 C7 1.455(10) . ?
C6 C15 1.421(10) . ?
C7 C8 1.417(10) . ?
C7 C12 1.421(10) . ?
C8 H8 0.9500 . ?
C8 C9 1.375(10) . ?
C9 H9 0.9500 . ?
C9 C10 1.388(10) . ?
C10 H10 0.9500 . ?
C10 C11 1.371(10) . ?
C11 C12 1.411(10) . ?
C12 C13 1.476(9) . ?
C13 C14 1.436(9) . ?
C13 C23 1.416(10) . ?
C14 C15 1.439(9) . ?
C14 C20 1.411(9) . ?
C15 C16 1.424(9) . ?
C16 C17 1.385(10) . ?
C16 C18 1.460(10) . ?
C17 H17 0.9500 . ?
C18 C19 1.396(9) . ?
C19 C20 1.429(9) . ?
C19 C30 1.408(9) . ?
C20 C21 1.404(9) . ?
C21 C22 1.414(9) . ?
C21 C33 1.441(9) . ?
C22 C23 1.427(10) . ?
C22 C36 1.474(10) . ?
C23 C24 1.483(9) . ?
C24 C25 1.385(9) . ?
C24 C29 1.395(10) . ?
C25 C26 1.375(9) . ?
C26 H26 0.9500 . ?
C26 C27 1.382(11) . ?
C27 H27 0.9500 . ?
C27 C28 1.391(10) . ?
C28 H28 0.9500 . ?
C28 C29 1.371(9) . ?
C29 H29 0.9500 . ?
C30 C32 1.447(10) . ?
C31 H31 0.9500 . ?
C32 C33 1.398(9) . ?
C33 C34 1.406(10) . ?
C34 C35 1.457(9) . ?
C35 C36 1.399(10) . ?
C35 C40 1.400(10) . ?
C36 C37 1.410(9) . ?
C37 H37 0.9500 . ?
C37 C38 1.383(10) . ?
C38 H38 0.9500 . ?
C38 C39 1.415(10) . ?
C39 C40 1.378(10) . ?
C39 C41 1.535(10) . ?
C40 H40 0.9500 . ?
C41 C42 1.536(11) . ?
C41 C43 1.519(12) . ?
C41 C44 1.513(11) . ?
C42 H42A 0.9800 . ?
C42 H42B 0.9800 . ?
C42 H42C 0.9800 . ?
C43 H43A 0.9800 . ?
C43 H43B 0.9800 . ?
C43 H43C 0.9800 . ?
C44 H44A 0.9800 . ?
C44 H44B 0.9800 . ?
C44 H44C 0.9800 . ?
C45 H45 0.9500 . ?
O2 C75 1.395(8) . ?
O2 C82 1.397(8) . ?
N1 C01I 1.353(9) . ?
N1 C60 1.348(9) . ?
N2 C00U 1.357(9) . ?
N2 C01I 1.310(8) . ?
N3 C46 1.324(9) . ?
N3 C76 1.351(9) . ?
N4 C46 1.349(9) . ?
N4 C49 1.348(9) . ?
C00U C76 1.443(9) . ?
C00U C64 1.402(10) . ?
C01I H01I 0.9500 . ?
C46 H46 0.9500 . ?
C76 C48 1.397(10) . ?
C48 C49 1.405(9) . ?
C48 C66 1.450(9) . ?
C49 C50 1.452(10) . ?
C50 C51 1.420(10) . ?
C50 C55 1.403(9) . ?
C51 C52 1.394(10) . ?
C51 C67 1.443(9) . ?
C52 C53 1.402(10) . ?
C52 C71 1.471(10) . ?
C53 H53 0.9500 . ?
C53 C54 1.386(10) . ?
C54 C55 1.396(10) . ?
C54 C56 1.528(9) . ?
C55 H55 0.9500 . ?
C56 C57 1.527(11) . ?
C56 C58 1.522(11) . ?
C56 C59 1.543(11) . ?
C57 H57A 0.9800 . ?
C57 H57B 0.9800 . ?
C57 H57C 0.9800 . ?
C58 H58A 0.9800 . ?
C58 H58B 0.9800 . ?
C58 H58C 0.9800 . ?
C59 H59A 0.9800 . ?
C59 H59B 0.9800 . ?
C59 H59C 0.9800 . ?
C60 C61 1.454(9) . ?
C60 C64 1.402(9) . ?
C61 C62 1.416(10) . ?
C61 C86 1.396(10) . ?
C62 C63 1.466(9) . ?
C62 C83 1.423(9) . ?
C63 C65 1.433(9) . ?
C63 C68 1.420(9) . ?
C64 C65 1.426(9) . ?
C65 C66 1.404(9) . ?
C66 C67 1.418(9) . ?
C67 C69 1.416(10) . ?
C68 C69 1.422(9) . ?
C68 C81 1.489(10) . ?
C69 C70 1.465(9) . ?
C70 C71 1.426(9) . ?
C70 C75 1.407(10) . ?
C71 C72 1.434(10) . ?
C72 H72 0.9500 . ?
C72 C73 1.356(10) . ?
C73 H73 0.9500 . ?
C73 C74 1.387(10) . ?
C74 H74 0.9500 . ?
C74 C75 1.375(10) . ?
C77 H77 0.9500 . ?
C77 C78 1.368(10) . ?
C77 C82 1.384(10) . ?
C78 H78 0.9500 . ?
C78 C79 1.407(10) . ?
C79 H79 0.9500 . ?
C79 C80 1.387(10) . ?
C80 H80 0.9500 . ?
C80 C81 1.387(10) . ?
C81 C82 1.392(10) . ?
C83 H83 0.9500 . ?
C83 C84 1.384(9) . ?
C84 H84 0.9500 . ?
C84 C85 1.410(10) . ?
C85 C86 1.371(9) . ?
C85 C87 1.551(9) . ?
C86 H86 0.9500 . ?
C87 C88 1.524(10) . ?
C87 C89 1.528(10) . ?
C87 C90 1.532(11) . ?
C88 H88A 0.9800 . ?
C88 H88B 0.9800 . ?
C88 H88C 0.9800 . ?
C89 H89A 0.9800 . ?
C89 H89B 0.9800 . ?
C89 H89C 0.9800 . ?
C90 H90A 0.9800 . ?
C90 H90B 0.9800 . ?
C90 H90C 0.9800 . ?

loop_
_geom_torsion_atom_site_label_1
_geom_torsion_atom_site_label_2
_geom_torsion_atom_site_label_3
_geom_torsion_atom_site_label_4
_geom_torsion
_geom_torsion_site_symmetry_1
_geom_torsion_site_symmetry_2
_geom_torsion_site_symmetry_3
_geom_torsion_site_symmetry_4
_geom_torsion_publ_flag
O1 C11 C12 C7 -167.5(6) . . . . ?
O1 C11 C12 C13 6.6(10) . . . . ?
O1 C25 C26 C27 -179.1(7) . . . . ?
N5 C18 C19 C20 -179.8(6) . . . . ?
N5 C18 C19 C30 -1.0(10) . . . . ?
N6 C30 C32 N7 -2.5(10) . . . . ?
N6 C30 C32 C33 177.1(6) . . . . ?
N7 C32 C33 C21 -176.3(6) . . . . ?
N7 C32 C33 C34 0.2(10) . . . . ?
N8 C34 C35 C36 -176.0(6) . . . . ?
N8 C34 C35 C40 10.1(10) . . . . ?
C1 C2 C47 C5 17.9(10) . . . . ?
C1 C2 C47 C17 -165.2(7) . . . . ?
C2 C47 C5 C6 176.9(7) . . . . ?
C2 C47 C17 C16 -175.9(7) . . . . ?
C4 C2 C47 C5 137.6(7) . . . . ?
C4 C2 C47 C17 -45.5(9) . . . . ?
C3 C2 C47 C5 -102.7(8) . . . . ?
C3 C2 C47 C17 74.2(8) . . . . ?
C47 C5 C6 C7 175.4(7) . . . . ?
C47 C5 C6 C15 -0.3(11) . . . . ?
C5 C47 C17 C16 1.2(11) . . . . ?
C5 C6 C7 C8 -4.1(11) . . . . ?
C5 C6 C7 C12 179.0(7) . . . . ?
C5 C6 C15 C14 -178.3(6) . . . . ?
C5 C6 C15 C16 -0.6(10) . . . . ?
C6 C7 C8 C9 -175.5(7) . . . . ?
C6 C7 C12 C11 171.6(6) . . . . ?
C6 C7 C12 C13 -2.7(10) . . . . ?
C6 C15 C16 C17 1.7(10) . . . . ?
C6 C15 C16 C18 -177.5(6) . . . . ?
C7 C6 C15 C14 5.8(10) . . . . ?
C7 C6 C15 C16 -176.5(6) . . . . ?
C7 C8 C9 C10 2.8(11) . . . . ?
C7 C12 C13 C14 10.2(9) . . . . ?
C7 C12 C13 C23 -169.0(7) . . . . ?
C8 C7 C12 C11 -5.4(10) . . . . ?
C8 C7 C12 C13 -179.6(6) . . . . ?
C8 C9 C10 C11 -2.7(11) . . . . ?
C9 C10 C11 O1 172.0(6) . . . . ?
C9 C10 C11 C12 -1.6(11) . . . . ?
C10 C11 C12 C7 5.7(10) . . . . ?
C10 C11 C12 C13 179.8(6) . . . . ?
C11 O1 C25 C24 73.6(8) . . . . ?
C11 O1 C25 C26 -109.1(7) . . . . ?
C11 C12 C13 C14 -163.7(6) . . . . ?
C11 C12 C13 C23 17.1(11) . . . . ?
C12 C7 C8 C9 1.5(10) . . . . ?
C12 C13 C14 C15 -9.8(9) . . . . ?
C12 C13 C14 C20 175.5(6) . . . . ?
C12 C13 C23 C22 -164.5(6) . . . . ?
C12 C13 C23 C24 26.7(10) . . . . ?
C13 C14 C15 C6 2.0(10) . . . . ?
C13 C14 C15 C16 -175.7(6) . . . . ?
C13 C14 C20 C19 175.8(6) . . . . ?
C13 C14 C20 C21 -5.0(10) . . . . ?
C13 C23 C24 C25 -54.7(10) . . . . ?
C13 C23 C24 C29 125.1(8) . . . . ?
C14 C13 C23 C22 16.3(10) . . . . ?
C14 C13 C23 C24 -152.5(6) . . . . ?
C14 C15 C16 C17 179.5(6) . . . . ?
C14 C15 C16 C18 0.3(10) . . . . ?
C14 C20 C21 C22 4.4(10) . . . . ?
C14 C20 C21 C33 180.0(6) . . . . ?
C15 C6 C7 C8 171.6(6) . . . . ?
C15 C6 C7 C12 -5.4(10) . . . . ?
C15 C14 C20 C19 1.0(10) . . . . ?
C15 C14 C20 C21 -179.7(6) . . . . ?
C15 C16 C17 C47 -2.1(11) . . . . ?
C15 C16 C18 N5 179.8(6) . . . . ?
C15 C16 C18 C19 0.5(10) . . . . ?
C16 C18 C19 C20 -0.5(10) . . . . ?
C16 C18 C19 C30 178.3(6) . . . . ?
C17 C47 C5 C6 0.0(11) . . . . ?
C17 C16 C18 N5 0.6(10) . . . . ?
C17 C16 C18 C19 -178.7(7) . . . . ?
C18 N5 C31 N6 0.1(11) . . . . ?
C18 C16 C17 C47 177.2(7) . . . . ?
C18 C19 C20 C14 -0.3(10) . . . . ?
C18 C19 C20 C21 -179.5(6) . . . . ?
C18 C19 C30 N6 1.2(10) . . . . ?
C18 C19 C30 C32 -178.6(6) . . . . ?
C19 C20 C21 C22 -176.4(6) . . . . ?
C19 C20 C21 C33 -0.8(9) . . . . ?
C19 C30 C32 N7 177.3(6) . . . . ?
C19 C30 C32 C33 -3.1(10) . . . . ?
C20 C14 C15 C6 176.7(6) . . . . ?
C20 C14 C15 C16 -1.0(10) . . . . ?
C20 C19 C30 N6 180.0(6) . . . . ?
C20 C19 C30 C32 0.2(10) . . . . ?
C20 C21 C22 C23 6.4(10) . . . . ?
C20 C21 C22 C36 -172.2(6) . . . . ?
C20 C21 C33 C32 -2.2(10) . . . . ?
C20 C21 C33 C34 -178.5(6) . . . . ?
C21 C22 C23 C13 -16.8(10) . . . . ?
C21 C22 C23 C24 152.2(6) . . . . ?
C21 C22 C36 C35 -12.1(10) . . . . ?
C21 C22 C36 C37 160.1(7) . . . . ?
C21 C33 C34 N8 176.2(6) . . . . ?
C21 C33 C34 C35 -7.1(10) . . . . ?
C22 C21 C33 C32 173.5(6) . . . . ?
C22 C21 C33 C34 -2.9(10) . . . . ?
C22 C23 C24 C25 136.2(7) . . . . ?
C22 C23 C24 C29 -43.9(10) . . . . ?
C22 C36 C37 C38 -174.3(6) . . . . ?
C23 C13 C14 C15 169.4(6) . . . . ?
C23 C13 C14 C20 -5.3(10) . . . . ?
C23 C22 C36 C35 169.4(6) . . . . ?
C23 C22 C36 C37 -18.4(11) . . . . ?
C23 C24 C25 O1 0.0(10) . . . . ?
C23 C24 C25 C26 -177.2(7) . . . . ?
C23 C24 C29 C28 178.1(7) . . . . ?
C24 C25 C26 C27 -1.9(11) . . . . ?
C25 O1 C11 C10 114.4(6) . . . . ?
C25 O1 C11 C12 -71.8(8) . . . . ?
C25 C24 C29 C28 -2.0(10) . . . . ?
C25 C26 C27 C28 0.0(11) . . . . ?
C26 C27 C28 C29 0.8(11) . . . . ?
C27 C28 C29 C24 0.2(11) . . . . ?
C29 C24 C25 O1 -179.9(6) . . . . ?
C29 C24 C25 C26 2.9(11) . . . . ?
C30 N6 C31 N5 0.1(11) . . . . ?
C30 C19 C20 C14 -179.0(6) . . . . ?
C30 C19 C20 C21 1.7(10) . . . . ?
C30 C32 C33 C21 4.1(10) . . . . ?
C30 C32 C33 C34 -179.4(6) . . . . ?
C31 N5 C18 C16 -178.9(6) . . . . ?
C31 N5 C18 C19 0.4(10) . . . . ?
C31 N6 C30 C19 -0.7(10) . . . . ?
C31 N6 C30 C32 179.0(6) . . . . ?
C32 N7 C45 N8 -0.3(11) . . . . ?
C32 C33 C34 N8 -0.4(10) . . . . ?
C32 C33 C34 C35 176.4(6) . . . . ?
C33 C21 C22 C23 -169.1(6) . . . . ?
C33 C21 C22 C36 12.3(9) . . . . ?
C33 C34 C35 C36 7.3(10) . . . . ?
C33 C34 C35 C40 -166.7(6) . . . . ?
C34 N8 C45 N7 0.2(11) . . . . ?
C34 C35 C36 C22 2.4(10) . . . . ?
C34 C35 C36 C37 -170.3(6) . . . . ?
C34 C35 C40 C39 170.8(6) . . . . ?
C35 C36 C37 C38 -1.8(10) . . . . ?
C36 C22 C23 C13 161.7(6) . . . . ?
C36 C22 C23 C24 -29.3(10) . . . . ?
C36 C35 C40 C39 -3.0(11) . . . . ?
C36 C37 C38 C39 -0.5(11) . . . . ?
C37 C38 C39 C40 1.1(10) . . . . ?
C37 C38 C39 C41 176.3(7) . . . . ?
C38 C39 C40 C35 0.6(10) . . . . ?
C38 C39 C41 C42 140.0(7) . . . . ?
C38 C39 C41 C43 -101.2(9) . . . . ?
C38 C39 C41 C44 19.4(10) . . . . ?
C40 C35 C36 C22 176.2(6) . . . . ?
C40 C35 C36 C37 3.5(10) . . . . ?
C40 C39 C41 C42 -44.9(9) . . . . ?
C40 C39 C41 C43 73.8(9) . . . . ?
C40 C39 C41 C44 -165.6(7) . . . . ?
C41 C39 C40 C35 -174.7(6) . . . . ?
C45 N7 C32 C30 179.7(6) . . . . ?
C45 N7 C32 C33 0.1(10) . . . . ?
C45 N8 C34 C33 0.2(10) . . . . ?
C45 N8 C34 C35 -176.5(6) . . . . ?
N1 C60 C61 C62 -176.0(6) . . . . ?
N1 C60 C61 C86 8.3(9) . . . . ?
N1 C60 C64 C00U 0.2(10) . . . . ?
N1 C60 C64 C65 177.8(6) . . . . ?
N2 C00U C76 N3 -1.5(10) . . . . ?
N2 C00U C76 C48 175.9(6) . . . . ?
N2 C00U C64 C60 0.9(10) . . . . ?
N2 C00U C64 C65 -176.7(6) . . . . ?
N3 C76 C48 C49 -0.8(10) . . . . ?
N3 C76 C48 C66 179.8(6) . . . . ?
N4 C49 C50 C51 179.8(6) . . . . ?
N4 C49 C50 C55 2.1(10) . . . . ?
C00U N2 C01I N1 1.5(11) . . . . ?
C00U C76 C48 C49 -178.2(6) . . . . ?
C00U C76 C48 C66 2.4(10) . . . . ?
C00U C64 C65 C63 173.0(6) . . . . ?
C00U C64 C65 C66 -0.5(10) . . . . ?
C01I N1 C60 C61 -178.2(6) . . . . ?
C01I N1 C60 C64 -0.4(9) . . . . ?
C01I N2 C00U C76 -178.9(6) . . . . ?
C01I N2 C00U C64 -1.6(10) . . . . ?
C46 N3 C76 C00U 177.6(6) . . . . ?
C46 N3 C76 C48 0.2(10) . . . . ?
C46 N4 C49 C48 -1.4(10) . . . . ?
C46 N4 C49 C50 -179.3(6) . . . . ?
C76 N3 C46 N4 -0.2(11) . . . . ?
C76 C00U C64 C60 178.2(6) . . . . ?
C76 C00U C64 C65 0.6(10) . . . . ?
C76 C48 C49 N4 1.4(10) . . . . ?
C76 C48 C49 C50 179.3(6) . . . . ?
C76 C48 C66 C65 -2.3(10) . . . . ?
C76 C48 C66 C67 -179.6(6) . . . . ?
C48 C49 C50 C51 1.9(10) . . . . ?
C48 C49 C50 C55 -175.7(6) . . . . ?
C48 C66 C67 C51 -1.3(9) . . . . ?
C48 C66 C67 C69 172.8(6) . . . . ?
C49 N4 C46 N3 0.9(11) . . . . ?
C49 C48 C66 C65 178.3(6) . . . . ?
C49 C48 C66 C67 1.0(10) . . . . ?
C49 C50 C51 C52 -179.3(6) . . . . ?
C49 C50 C51 C67 -2.2(10) . . . . ?
C49 C50 C55 C54 177.8(6) . . . . ?
C50 C51 C52 C53 2.3(10) . . . . ?
C50 C51 C52 C71 -176.8(6) . . . . ?
C50 C51 C67 C66 1.9(10) . . . . ?
C50 C51 C67 C69 -172.0(6) . . . . ?
C51 C50 C55 C54 0.2(10) . . . . ?
C51 C52 C53 C54 -1.5(11) . . . . ?
C51 C52 C71 C70 -10.3(10) . . . . ?
C51 C52 C71 C72 168.7(6) . . . . ?
C51 C67 C69 C68 167.1(6) . . . . ?
C51 C67 C69 C70 -11.9(9) . . . . ?
C52 C51 C67 C66 178.9(6) . . . . ?
C52 C51 C67 C69 5.0(10) . . . . ?
C52 C53 C54 C55 0.0(11) . . . . ?
C52 C53 C54 C56 177.3(7) . . . . ?
C52 C71 C72 C73 -179.6(7) . . . . ?
C53 C52 C71 C70 170.7(7) . . . . ?
C53 C52 C71 C72 -10.3(10) . . . . ?
C53 C54 C55 C50 0.6(10) . . . . ?
C53 C54 C56 C57 10.5(10) . . . . ?
C53 C54 C56 C58 132.9(8) . . . . ?
C53 C54 C56 C59 -108.0(8) . . . . ?
C55 C50 C51 C52 -1.7(10) . . . . ?
C55 C50 C51 C67 175.4(6) . . . . ?
C55 C54 C56 C57 -172.2(7) . . . . ?
C55 C54 C56 C58 -49.9(9) . . . . ?
C55 C54 C56 C59 69.3(9) . . . . ?
C56 C54 C55 C50 -176.8(6) . . . . ?
C60 N1 C01I N2 -0.5(11) . . . . ?
C60 C61 C62 C63 0.9(10) . . . . ?
C60 C61 C62 C83 -171.7(6) . . . . ?
C60 C61 C86 C85 172.9(7) . . . . ?
C60 C64 C65 C63 -4.5(10) . . . . ?
C60 C64 C65 C66 -178.0(6) . . . . ?
C61 C60 C64 C00U 178.0(6) . . . . ?
C61 C60 C64 C65 -4.3(10) . . . . ?
C61 C62 C63 C65 -9.3(10) . . . . ?
C61 C62 C63 C68 169.3(7) . . . . ?
C61 C62 C83 C84 -2.7(10) . . . . ?
C62 C61 C86 C85 -2.7(11) . . . . ?
C62 C63 C65 C64 11.1(10) . . . . ?
C62 C63 C65 C66 -175.5(6) . . . . ?
C62 C63 C68 C69 163.8(7) . . . . ?
C62 C63 C68 C81 -27.8(10) . . . . ?
C62 C83 C84 C85 0.4(11) . . . . ?
C63 C62 C83 C84 -175.1(7) . . . . ?
C63 C65 C66 C48 -172.3(6) . . . . ?
C63 C65 C66 C67 5.0(10) . . . . ?
C63 C68 C69 C67 18.2(10) . . . . ?
C63 C68 C69 C70 -163.0(6) . . . . ?
C63 C68 C81 C80 -44.3(9) . . . . ?
C63 C68 C81 C82 137.3(7) . . . . ?
C64 C00U C76 N3 -179.0(6) . . . . ?
C64 C00U C76 C48 -1.5(10) . . . . ?
C64 C60 C61 C62 6.1(10) . . . . ?
C64 C60 C61 C86 -169.6(6) . . . . ?
C64 C65 C66 C48 1.2(9) . . . . ?
C64 C65 C66 C67 178.5(6) . . . . ?
C65 C63 C68 C69 -17.5(10) . . . . ?
C65 C63 C68 C81 150.9(6) . . . . ?
C65 C66 C67 C51 -178.5(6) . . . . ?
C65 C66 C67 C69 -4.5(10) . . . . ?
C66 C48 C49 N4 -179.1(6) . . . . ?
C66 C48 C49 C50 -1.3(10) . . . . ?
C66 C67 C69 C68 -6.8(9) . . . . ?
C66 C67 C69 C70 174.3(6) . . . . ?
C67 C51 C52 C53 -174.8(6) . . . . ?
C67 C51 C52 C71 6.1(10) . . . . ?
C67 C69 C70 C71 7.6(9) . . . . ?
C67 C69 C70 C75 -163.7(7) . . . . ?
C68 C63 C65 C64 -167.7(6) . . . . ?
C68 C63 C65 C66 5.8(10) . . . . ?
C68 C69 C70 C71 -171.3(6) . . . . ?
C68 C69 C70 C75 17.4(11) . . . . ?
C68 C81 C82 O2 -2.2(9) . . . . ?
C68 C81 C82 C77 178.6(6) . . . . ?
C69 C68 C81 C80 124.4(7) . . . . ?
C69 C68 C81 C82 -54.0(9) . . . . ?
C69 C70 C71 C52 3.4(10) . . . . ?
C69 C70 C71 C72 -175.6(6) . . . . ?
C69 C70 C75 O2 1.3(11) . . . . ?
C69 C70 C75 C74 177.7(6) . . . . ?
C70 C71 C72 C73 -0.6(10) . . . . ?
C71 C52 C53 C54 177.5(7) . . . . ?
C71 C70 C75 O2 -170.2(6) . . . . ?
C71 C70 C75 C74 6.2(10) . . . . ?
C71 C72 C73 C74 2.7(11) . . . . ?
C72 C73 C74 C75 -0.3(11) . . . . ?
C73 C74 C75 O2 172.3(6) . . . . ?
C73 C74 C75 C70 -4.4(11) . . . . ?
C75 O2 C82 C77 -107.1(7) . . . . ?
C75 O2 C82 C81 73.7(7) . . . . ?
C75 C70 C71 C52 175.4(6) . . . . ?
C75 C70 C71 C72 -3.6(10) . . . . ?
C77 C78 C79 C80 1.3(11) . . . . ?
C78 C77 C82 O2 -178.6(6) . . . . ?
C78 C77 C82 C81 0.6(11) . . . . ?
C78 C79 C80 C81 -0.5(10) . . . . ?
C79 C80 C81 C68 -178.7(6) . . . . ?
C79 C80 C81 C82 -0.3(10) . . . . ?
C80 C81 C82 O2 179.4(6) . . . . ?
C80 C81 C82 C77 0.2(10) . . . . ?
C81 C68 C69 C67 -150.1(6) . . . . ?
C81 C68 C69 C70 28.8(10) . . . . ?
C82 O2 C75 C70 -66.8(8) . . . . ?
C82 O2 C75 C74 116.5(7) . . . . ?
C82 C77 C78 C79 -1.3(11) . . . . ?
C83 C62 C63 C65 162.8(6) . . . . ?
C83 C62 C63 C68 -18.6(11) . . . . ?
C83 C84 C85 C86 0.9(11) . . . . ?
C83 C84 C85 C87 177.2(7) . . . . ?
C84 C85 C86 C61 0.2(11) . . . . ?
C84 C85 C87 C88 13.7(10) . . . . ?
C84 C85 C87 C89 134.9(8) . . . . ?
C84 C85 C87 C90 -106.1(8) . . . . ?
C86 C61 C62 C63 176.4(6) . . . . ?
C86 C61 C62 C83 3.8(10) . . . . ?
C86 C85 C87 C88 -170.1(7) . . . . ?
C86 C85 C87 C89 -48.9(10) . . . . ?
C86 C85 C87 C90 70.1(9) . . . . ?
C87 C85 C86 C61 -176.2(6) . . . . ?
